data_4322080
loop_
_publ_author_name
'Rebecca R. Conry'
'William S. Striejewske'
'A. Alex Tipton'

_publ_contact_author_address
;   University of Nevada, Reno
    Department of Chemistry 216
    Reno, Nevada  89557   USA
;
_publ_contact_author_email conry@chem.unr.edu
_publ_contact_author_name 'Rebecca R. Conry'
_publ_section_title
;
 Copper(I) Complexes with a NS2-Macrocyclic Ligand Bearing a Pendant
 Naphthyl Group: Structures of
 {N-[2-(1-Naphthyl)ethyl]-1-aza-4,8-dithiacyclodecane}copper(I)-Ligand,
 where Ligand = \h2-Naphthalene, Acetonitrile, or Triphenylphosphine
;
_journal_name_full 'Inorganic Chemistry'
_journal_page_first 2833
_journal_page_last 2843
_journal_paper_doi 10.1021/ic981418p
_journal_volume 38
_journal_year 1999
_chemical_formula_sum 'C21 H28 Cu F6 N2 P S2'
_chemical_formula_weight 581.08
_chemical_name_common 'Complex 1'
_chemical_name_systematic
;  [(N-(2-(1-naphthyl)ethyl)-1-aza-4,8-
 dithiacyclodecane)copper(I)(acetonitrile)]hexafluorophosphate 
;
_chemical_temperature_decomposition 426
_space_group_IT_number 2
_symmetry_cell_setting triclinic
_symmetry_space_group_name_Hall '-P 1'
_symmetry_space_group_name_H-M 'P -1'
_atom_sites_solution_hydrogens geom
_atom_sites_solution_primary 'Patterson methods'
_atom_sites_solution_secondary difmap
_audit_creation_method 'SHELXL generated with manual editing'
_cell_angle_alpha 98.996(8)
_cell_angle_beta 117.188(6)
_cell_angle_gamma 105.354(7)
_cell_formula_units_Z 2
_cell_length_a 11.1901(10)
_cell_length_b 11.2735(12)
_cell_length_c 12.1350(10)
_cell_measurement_reflns_used 26
_cell_measurement_temperature 293(2)
_cell_measurement_theta_max 12.50
_cell_measurement_theta_min 4.83
_cell_volume 1242.6(2)
_computing_cell_refinement 'Siemens XSCANS'
_computing_data_collection 'Siemens XSCANS'
_computing_data_reduction 'Siemens SHELXTL'
_computing_molecular_graphics 'Siemens SHELXTL'
_computing_publication_material 'Siemens SHELXTL'
_computing_structure_refinement 'SHELXL-93 (Sheldrick, 1993)'
_computing_structure_solution 'SHELXS-86 (Sheldrick, 1990)'
_diffrn_ambient_temperature 293(2)
_diffrn_measurement_device 'Siemens P4'
_diffrn_measurement_method '\w scans'
_diffrn_radiation_monochromator graphite
_diffrn_radiation_source 'fine-focus sealed tube'
_diffrn_radiation_type MoK\a
_diffrn_radiation_wavelength 0.71073
_diffrn_reflns_av_R_equivalents 0.0327
_diffrn_reflns_av_sigmaI/netI 0.0424
_diffrn_reflns_limit_h_max 11
_diffrn_reflns_limit_h_min -1
_diffrn_reflns_limit_k_max 11
_diffrn_reflns_limit_k_min -11
_diffrn_reflns_limit_l_max 12
_diffrn_reflns_limit_l_min -13
_diffrn_reflns_number 3801
_diffrn_reflns_theta_max 22.50
_diffrn_reflns_theta_min 1.98
_diffrn_standards_decay_% 5.38
_diffrn_standards_interval_count 97
_diffrn_standards_number 3
_exptl_absorpt_coefficient_mu 1.169
_exptl_absorpt_correction_type none
_exptl_crystal_colour cream
_exptl_crystal_density_diffrn 1.553
_exptl_crystal_density_meas ?
_exptl_crystal_density_method none
_exptl_crystal_description wedge
_exptl_crystal_F_000 596
_exptl_crystal_size_max 0.85
_exptl_crystal_size_mid 0.80
_exptl_crystal_size_min 0.15
_refine_diff_density_max 0.449
_refine_diff_density_min -0.373
_refine_diff_density_rms 0.072
_refine_ls_extinction_coef none
_refine_ls_extinction_method none
_refine_ls_goodness_of_fit_all 1.053
_refine_ls_goodness_of_fit_obs 1.087
_refine_ls_hydrogen_treatment constr
_refine_ls_matrix_type full
_refine_ls_number_parameters 382
_refine_ls_number_reflns 3202
_refine_ls_number_restraints 0
_refine_ls_restrained_S_all 1.053
_refine_ls_restrained_S_obs 1.087
_refine_ls_R_factor_all 0.0648
_refine_ls_R_factor_obs 0.0505
_refine_ls_shift/esd_max -0.020
_refine_ls_shift/esd_mean 0.002
_refine_ls_structure_factor_coef Fsqd
_refine_ls_weighting_details 'w=1/[\s^2^(Fo^2^)+(0.0860P)^2^+0.6490P] where P=(Fo^2^+2Fc^2^)/3'
_refine_ls_weighting_scheme calc
_refine_ls_wR_factor_all 0.1418
_refine_ls_wR_factor_obs 0.1291
_reflns_number_observed 2567
_reflns_number_total 3202
_reflns_observed_criterion >2sigma(I)
_cod_data_source_file ic981418p_1.cif
_cod_data_source_block complex1.IC981418P
_cod_depositor_comments
;
The following automatic conversions were performed:

'_exptl_crystal_density_meas' value 'not measured' was changed to '?'
- the value is perceived as not measured.

Automatic conversion script
Id: cif_fix_values 3008 2015-01-20 13:52:24Z robertas 

The following automatic conversions were performed:

'_refine_ls_weighting_scheme' value 'calc
w=1/[\s^2^(Fo^2^)+(0.0860P)^2^+0.6490P] where P=(Fo^2^+2Fc^2^)/3' was
changed to 'calc'. New tag '_refine_ls_weighting_details' was
created. The value of the new tag was set to
'w=1/[\s^2^(Fo^2^)+(0.0860P)^2^+0.6490P] where P=(Fo^2^+2Fc^2^)/3'.

Automatic conversion script
Id: cif_fix_values 3143 2015-03-26 13:38:13Z robertas 
;
_cod_database_code 4322080

loop_
_symmetry_equiv_pos_as_xyz
'x, y, z'
'-x, -y, -z'

loop_
_atom_site_aniso_label
_atom_site_aniso_U_11
_atom_site_aniso_U_22
_atom_site_aniso_U_33
_atom_site_aniso_U_23
_atom_site_aniso_U_13
_atom_site_aniso_U_12
Cu 0.0427(4) 0.0636(4) 0.0583(4) 0.0164(3) 0.0204(3) 0.0092(3)
S1 0.0611(8) 0.0648(8) 0.0562(7) 0.0230(6) 0.0341(6) 0.0185(6)
S2 0.0706(9) 0.0951(11) 0.0695(9) -0.0061(8) 0.0312(8) 0.0250(8)
N1 0.046(2) 0.078(3) 0.054(2) 0.036(2) 0.026(2) 0.016(2)
N2 0.042(3) 0.065(3) 0.070(3) 0.019(2) 0.023(2) 0.008(2)
C1 0.066(3) 0.060(3) 0.068(3) 0.023(3) 0.025(3) 0.009(3)
C2 0.083(4) 0.058(3) 0.066(3) 0.011(3) 0.038(3) 0.016(3)
C3 0.062(3) 0.092(4) 0.053(3) 0.033(3) 0.023(3) 0.025(3)
C4 0.055(3) 0.079(4) 0.077(4) 0.031(3) 0.022(3) 0.028(3)
C5 0.072(4) 0.085(4) 0.107(5) 0.028(4) 0.037(4) 0.042(3)
C6 0.080(4) 0.153(7) 0.078(4) 0.019(4) 0.056(4) 0.028(5)
C7 0.072(4) 0.127(6) 0.075(4) 0.038(4) 0.039(3) 0.016(4)
C8 0.048(3) 0.068(5) 0.066(5) 0.037(4) 0.026(3) 0.012(3)
C8A 0.043(13) 0.028(12) 0.031(13) 0.004(10) 0.019(11) 0.021(10)
C9 0.059(4) 0.092(6) 0.100(6) 0.060(5) 0.023(4) 0.013(4)
C9A 0.035(13) 0.031(13) 0.053(15) 0.011(11) 0.019(11) 0.013(10)
C10 0.069(5) 0.065(4) 0.088(6) 0.042(4) 0.053(5) 0.019(3)
C10A 0.034(12) 0.028(11) 0.039(14) 0.027(10) 0.023(11) 0.015(10)
C11 0.106(6) 0.155(8) 0.071(5) 0.072(5) 0.022(4) 0.018(6)
C12 0.164(8) 0.123(6) 0.081(5) 0.027(5) 0.072(6) 0.053(6)
C13 0.119(5) 0.091(4) 0.106(5) 0.041(4) 0.068(5) 0.068(4)
C14 0.073(4) 0.060(3) 0.087(4) 0.032(3) 0.050(3) 0.024(3)
C15 0.092(5) 0.081(4) 0.093(5) 0.015(4) 0.046(4) 0.008(4)
C16 0.099(6) 0.098(5) 0.095(6) 0.023(5) 0.036(5) 0.005(5)
C17 0.092(5) 0.068(4) 0.082(5) 0.015(3) 0.039(4) 0.001(4)
C18 0.074(4) 0.075(4) 0.113(6) 0.053(4) 0.058(5) 0.028(3)
C19 0.075(4) 0.060(3) 0.106(5) 0.043(3) 0.062(4) 0.024(3)
C20 0.060(4) 0.060(3) 0.055(3) 0.023(2) 0.027(3) 0.019(3)
C21 0.049(3) 0.102(5) 0.096(4) 0.037(4) 0.034(3) 0.008(3)
P 0.0684(9) 0.0682(9) 0.0718(9) 0.0235(7) 0.0398(8) 0.0272(7)
F1 0.092(8) 0.347(30) 0.103(9) 0.097(15) -0.004(7) 0.045(15)
F1A 0.401(61) 0.393(60) 0.271(42) 0.262(44) 0.273(45) 0.252(51)
F2 0.118(9) 0.136(11) 0.262(25) 0.131(15) 0.122(13) 0.052(8)
F2A 0.139(17) 0.151(20) 0.243(33) -0.097(20) 0.111(22) -0.050(15)
F3 0.138(11) 0.195(15) 0.061(5) 0.033(8) 0.039(6) 0.034(12)
F3A 0.242(36) 0.320(40) 0.163(19) 0.169(24) 0.140(25) 0.119(33)
F4 0.191(18) 0.077(7) 0.233(20) 0.059(10) 0.142(19) 0.010(8)
F4A 0.145(14) 0.149(19) 0.195(26) -0.114(18) 0.005(19) 0.042(15)
F5 0.147(15) 0.200(15) 0.221(22) -0.015(12) 0.113(15) 0.088(11)
F5A 0.089(10) 0.089(9) 0.236(30) 0.048(13) 0.094(15) 0.050(7)
F6 0.129(9) 0.173(15) 0.132(9) 0.013(9) 0.094(8) 0.065(9)
F6A 0.174(17) 0.165(17) 0.280(35) 0.142(23) 0.121(21) 0.138(15)

loop_
_atom_site_label
_atom_site_type_symbol
_atom_site_fract_x
_atom_site_fract_y
_atom_site_fract_z
_atom_site_U_iso_or_equiv
_atom_site_thermal_displace_type
_atom_site_occupancy
_atom_site_calc_flag
_atom_site_refinement_flags
_atom_site_disorder_group
Cu Cu 0.46418(6) 0.55138(6) 0.25573(6) 0.0606(3) Uani 1 d . 1
S1 S 0.58275(14) 0.63968(12) 0.47651(12) 0.0601(4) Uani 1 d . 1
S2 S 0.6040(2) 0.4727(2) 0.2032(2) 0.0868(5) Uani 1 d . 1
N1 N 0.5607(4) 0.7380(4) 0.2419(4) 0.0597(11) Uani 1 d . .
N2 N 0.2557(5) 0.4674(4) 0.1570(4) 0.0650(11) Uani 1 d . 1
C1 C 0.6821(6) 0.8228(5) 0.3749(5) 0.0725(15) Uani 1 d . 1
H1A H 0.7040(6) 0.9128(5) 0.3775(5) 0.087 Uiso 1 calc R 1
H1B H 0.7679(6) 0.8042(5) 0.3929(5) 0.087 Uiso 1 calc R 1
C2 C 0.6498(7) 0.8056(5) 0.4808(5) 0.0731(15) Uani 1 d . 1
H2A H 0.5785(7) 0.8424(5) 0.4737(5) 0.088 Uiso 1 calc R 1
H2B H 0.7381(7) 0.8549(5) 0.5653(5) 0.088 Uiso 1 calc R 1
C3 C 0.7435(6) 0.5996(6) 0.5484(5) 0.0715(15) Uani 1 d . 1
H3A H 0.8141(6) 0.6669(6) 0.6321(5) 0.086 Uiso 1 calc R 1
H3B H 0.7157(6) 0.5195(6) 0.5669(5) 0.086 Uiso 1 calc R 1
C4 C 0.8217(6) 0.5826(6) 0.4776(6) 0.074(2) Uani 1 d . 1
H4A H 0.9124(6) 0.5775(6) 0.5390(6) 0.089 Uiso 1 calc R 1
H4B H 0.8467(6) 0.6610(6) 0.4558(6) 0.089 Uiso 1 calc R 1
C5 C 0.7471(7) 0.4684(6) 0.3544(7) 0.090(2) Uani 1 d . 1
H5A H 0.7059(7) 0.3916(6) 0.3717(7) 0.108 Uiso 1 calc R 1
H5B H 0.8214(7) 0.4567(6) 0.3386(7) 0.108 Uiso 1 calc R 1
C6 C 0.6935(7) 0.6194(8) 0.1790(7) 0.103(2) Uani 1 d . 1
H6A H 0.7906(7) 0.6655(8) 0.2554(7) 0.124 Uiso 1 calc R 1
H6B H 0.7031(7) 0.5933(8) 0.1044(7) 0.124 Uiso 1 calc R 1
C7 C 0.6145(7) 0.7117(8) 0.1564(6) 0.096(2) Uani 1 d . 1
H7A H 0.6800(7) 0.7937(8) 0.1653(6) 0.115 Uiso 1 calc R 1
H7B H 0.5328(7) 0.6765(8) 0.0668(6) 0.115 Uiso 1 calc R 1
C8 C 0.4497(6) 0.7995(7) 0.1925(8) 0.063(2) Uani 0.820(9) d P 1
H8A H 0.4190(6) 0.8131(7) 0.2548(8) 0.076 Uiso 0.820(9) calc PR 1
H8B H 0.3651(6) 0.7384(7) 0.1105(8) 0.076 Uiso 0.820(9) calc PR 1
C8A C 0.4392(23) 0.7343(22) 0.1197(24) 0.033(6) Uani 0.180(9) d P 2
H8AA H 0.3627(23) 0.7407(22) 0.1346(24) 0.040 Uiso 0.180(9) calc PR 2
H8AB H 0.4004(23) 0.6511(22) 0.0537(24) 0.040 Uiso 0.180(9) calc PR 2
C9 C 0.5005(8) 0.9295(8) 0.1705(9) 0.092(3) Uani 0.820(9) d P 1
H9A H 0.5321(8) 0.9168(8) 0.1088(9) 0.110 Uiso 0.820(9) calc PR 1
H9B H 0.5838(8) 0.9917(8) 0.2527(9) 0.110 Uiso 0.820(9) calc PR 1
C9A C 0.4800(24) 0.8400(22) 0.0684(24) 0.042(7) Uani 0.180(9) d P 2
H9AA H 0.5184(24) 0.8124(22) 0.0161(24) 0.050 Uiso 0.180(9) calc PR 2
H9AB H 0.5569(24) 0.9163(22) 0.1417(24) 0.050 Uiso 0.180(9) calc PR 2
C10 C 0.3828(8) 0.9878(7) 0.1181(8) 0.068(2) Uani 0.820(9) d P 1
C10A C 0.3547(23) 0.8769(19) -0.0143(23) 0.029(6) Uani 0.180(9) d P 2
C11 C 0.3864(9) 1.0794(10) 0.2062(8) 0.124(3) Uani 1 d . 1
H11A H 0.4560(9) 1.1029(10) 0.2945(8) 0.149 Uiso 1 calc R 1
C12 C 0.2826(11) 1.1421(8) 0.1646(8) 0.120(3) Uani 1 d . 1
H12A H 0.2835(11) 1.2048(8) 0.2251(8) 0.144 Uiso 1 calc R 1
C13 C 0.1851(8) 1.1061(7) 0.0356(7) 0.094(2) Uani 1 d . 1
H13A H 0.1164(8) 1.1435(7) 0.0054(7) 0.112 Uiso 1 calc R 1
C14 C 0.1873(6) 1.0107(5) -0.0546(6) 0.0688(14) Uani 1 d . 1
C15 C 0.0901(8) 0.9811(7) -0.1897(7) 0.097(2) Uani 1 d . 1
H15A H 0.0237(8) 1.0212(7) -0.2164(7) 0.116 Uiso 1 calc R 1
C16 C 0.0902(9) 0.8980(8) -0.2798(8) 0.112(2) Uani 1 d . 1
H16A H 0.0283(9) 0.8832(8) -0.3684(8) 0.135 Uiso 1 calc R 1
C17 C 0.1789(8) 0.8372(6) -0.2418(7) 0.092(2) Uani 1 d . 1
H17A H 0.1728(8) 0.7765(6) -0.3076(7) 0.110 Uiso 1 calc R 1
C18 C 0.2764(7) 0.8525(6) -0.1202(8) 0.080(2) Uani 1 d . 1
H18A H 0.3361(7) 0.8055(6) -0.1019(8) 0.096 Uiso 1 calc R 1
C19 C 0.2867(7) 0.9524(5) -0.0097(7) 0.072(2) Uani 1 d . .
C20 C 0.1361(6) 0.4179(5) 0.1145(5) 0.0604(13) Uani 1 d . 1
C21 C -0.0192(6) 0.3539(6) 0.0612(6) 0.088(2) Uani 1 d . 1
H21A H -0.0372(8) 0.2766(25) 0.0848(40) 0.133 Uiso 1 calc R 1
H21B H -0.0707(7) 0.3314(42) -0.0325(7) 0.133 Uiso 1 calc R 1
H21C H -0.0520(12) 0.4117(18) 0.0961(36) 0.133 Uiso 1 calc R 1
P P 0.1538(2) 0.75919(14) 0.36271(15) 0.0677(4) Uani 1 d . .
F1 F 0.2707(17) 0.7917(29) 0.5018(15) 0.211(12) Uani 0.58(2) d P 1
F1A F 0.1421(62) 0.6986(51) 0.4586(45) 0.268(22) Uani 0.42(2) d P 2
F2 F 0.0614(16) 0.6366(17) 0.3715(26) 0.152(9) Uani 0.58(2) d P 1
F2A F 0.0300(26) 0.6406(31) 0.2530(42) 0.219(19) Uani 0.42(2) d P 2
F3 F 0.0277(18) 0.7234(21) 0.2189(10) 0.145(6) Uani 0.58(2) d P 1
F3A F 0.1742(38) 0.8236(43) 0.2668(29) 0.212(14) Uani 0.42(2) d P 2
F4 F 0.2381(22) 0.8843(11) 0.3581(26) 0.162(8) Uani 0.58(2) d P 1
F4A F 0.2799(24) 0.8735(27) 0.4726(34) 0.226(19) Uani 0.42(2) d P 2
F5 F 0.2197(23) 0.6896(21) 0.3044(28) 0.188(11) Uani 0.58(2) d P 1
F5A F 0.2657(25) 0.6955(18) 0.3709(32) 0.131(10) Uani 0.42(2) d P 2
F6 F 0.0616(21) 0.8194(19) 0.4029(17) 0.137(7) Uani 0.58(2) d P 1
F6A F 0.0619(34) 0.8327(28) 0.3589(33) 0.179(13) Uani 0.42(2) d P 2

loop_
_atom_type_symbol
_atom_type_description
_atom_type_scat_dispersion_real
_atom_type_scat_dispersion_imag
_atom_type_scat_source
C C 0.0033 0.0016 'International Tables Vol C Tables 4.2.6.8 and 6.1.1.4'
H H 0.0000 0.0000 'International Tables Vol C Tables 4.2.6.8 and 6.1.1.4'
N N 0.0061 0.0033 'International Tables Vol C Tables 4.2.6.8 and 6.1.1.4'
F F 0.0171 0.0103 'International Tables Vol C Tables 4.2.6.8 and 6.1.1.4'
P P 0.1023 0.0942 'International Tables Vol C Tables 4.2.6.8 and 6.1.1.4'
S S 0.1246 0.1234 'International Tables Vol C Tables 4.2.6.8 and 6.1.1.4'
Cu Cu 0.3201 1.2651 'International Tables Vol C Tables 4.2.6.8 and 6.1.1.4'

loop_
_geom_angle_atom_site_label_1
_geom_angle_atom_site_label_2
_geom_angle_atom_site_label_3
_geom_angle
_geom_angle_site_symmetry_1
_geom_angle_site_symmetry_3
_geom_angle_publ_flag
N2 Cu N1 118.0(2) . . ?
N2 Cu S2 121.73(14) . . ?
N1 Cu S2 90.76(12) . . ?
N2 Cu S1 119.32(14) . . ?
N1 Cu S1 90.26(11) . . ?
S2 Cu S1 109.04(6) . . ?
C2 S1 C3 104.9(3) . . ?
C2 S1 Cu 95.6(2) . . ?
C3 S1 Cu 108.1(2) . . ?
C5 S2 C6 103.9(3) . . ?
C5 S2 Cu 106.7(2) . . ?
C6 S2 Cu 96.4(2) . . ?
C7 N1 C1 110.7(4) . . ?
C7 N1 C8 113.7(5) . . ?
C1 N1 C8 108.9(5) . . ?
C7 N1 Cu 105.6(4) . . ?
C1 N1 Cu 107.8(3) . . ?
C8 N1 Cu 110.1(3) . . ?
C20 N2 Cu 171.0(4) . . ?
N1 C1 C2 113.3(4) . . ?
C1 C2 S1 115.1(4) . . ?
C4 C3 S1 121.4(4) . . ?
C3 C4 C5 119.2(5) . . ?
C4 C5 S2 119.0(4) . . ?
C7 C6 S2 114.5(4) . . ?
N1 C7 C6 116.5(5) . . ?
N1 C8 C9 115.9(5) . . ?
N1 C8A C9A 113.8(17) . . ?
C8 C9 C10 114.2(5) . . ?
C8A C9A C10A 113.8(18) . . ?
C19 C10 C11 121.9(7) . . ?
C19 C10 C9 121.0(7) . . ?
C11 C10 C9 117.1(8) . . ?
C19 C10A C9A 143.7(22) . . ?
C10 C11 C12 120.6(6) . . ?
C13 C12 C11 117.6(7) . . ?
C12 C13 C14 119.8(7) . . ?
C19 C14 C15 121.2(6) . . ?
C19 C14 C13 120.2(6) . . ?
C15 C14 C13 118.6(6) . . ?
C16 C15 C14 122.2(8) . . ?
C17 C16 C15 118.7(8) . . ?
C16 C17 C18 127.2(8) . . ?
C17 C18 C19 116.9(6) . . ?
C10 C19 C14 119.8(6) . . ?
C10 C19 C18 126.4(6) . . ?
C14 C19 C18 113.7(6) . . ?
N2 C20 C21 179.1(6) . . ?
F6A P F1A 96.7(17) . . ?
F6A P F4A 87.7(16) . . ?
F1A P F4A 89.4(24) . . ?
F1 P F4 89.7(10) . . ?
F6A P F2A 94.5(18) . . ?
F1A P F2A 89.9(20) . . ?
F4A P F2A 177.8(18) . . ?
F1 P F5 95.5(12) . . ?
F4 P F5 89.5(11) . . ?
F6A P F3A 85.3(17) . . ?
F1A P F3A 177.1(22) . . ?
F4A P F3A 88.7(18) . . ?
F2A P F3A 92.0(19) . . ?
F1 P F2 90.2(10) . . ?
F4 P F2 175.3(10) . . ?
F5 P F2 95.2(12) . . ?
F1 P F3 177.9(10) . . ?
F4 P F3 91.9(9) . . ?
F5 P F3 85.9(12) . . ?
F2 P F3 88.1(8) . . ?
F6A P F5A 173.6(15) . . ?
F1A P F5A 86.9(18) . . ?
F4A P F5A 87.1(12) . . ?
F2A P F5A 90.8(14) . . ?
F3A P F5A 90.9(15) . . ?
F1 P F6 92.8(12) . . ?
F4 P F6 94.0(9) . . ?
F5 P F6 171.0(12) . . ?
F2 P F6 81.4(10) . . ?
F3 P F6 85.7(8) . . ?

loop_
_geom_bond_atom_site_label_1
_geom_bond_atom_site_label_2
_geom_bond_distance
_geom_bond_site_symmetry_2
_geom_bond_publ_flag
Cu N2 1.923(4) . ?
Cu N1 2.167(4) . ?
Cu S2 2.260(2) . ?
Cu S1 2.2687(14) . ?
S1 C2 1.804(5) . ?
S1 C3 1.822(5) . ?
S2 C5 1.821(6) . ?
S2 C6 1.834(8) . ?
N1 C7 1.447(8) . ?
N1 C8A 1.47(2) . ?
N1 C1 1.480(7) . ?
N1 C8 1.513(8) . ?
N2 C20 1.119(6) . ?
C1 C2 1.512(8) . ?
C3 C4 1.505(8) . ?
C4 C5 1.509(8) . ?
C6 C7 1.515(10) . ?
C8 C9 1.537(9) . ?
C8A C9A 1.49(3) . ?
C9 C10 1.547(10) . ?
C9A C10A 1.52(3) . ?
C10 C19 1.332(10) . ?
C10 C11 1.343(11) . ?
C10A C19 1.29(2) . ?
C11 C12 1.454(13) . ?
C12 C13 1.347(10) . ?
C13 C14 1.423(8) . ?
C14 C19 1.383(8) . ?
C14 C15 1.411(9) . ?
C15 C16 1.324(10) . ?
C16 C17 1.308(11) . ?
C17 C18 1.322(10) . ?
C18 C19 1.548(9) . ?
C20 C21 1.457(8) . ?
P F6A 1.47(2) . ?
P F1A 1.48(2) . ?
P F4A 1.49(2) . ?
P F1 1.493(12) . ?
P F4 1.500(10) . ?
P F2A 1.50(2) . ?
P F5 1.51(2) . ?
P F3A 1.53(2) . ?
P F2 1.543(11) . ?
P F3 1.558(11) . ?
P F5A 1.57(2) . ?
P F6 1.579(14) . ?
